data_7160441
loop_
_publ_author_name
'Ozturk, Sena'
'Davis, Alexander R.'
'Seaton, Colin C.'
'Male, Louise'
'Pike, Sarah J.'

_publ_section_title
;
 Solvatomorphism of a 2,6-pyridyldicarboxamide-based foldamer.
;
_journal_issue 23
_journal_name_full 'Organic &amp; biomolecular chemistry'
_journal_page_first 5590
_journal_page_last 5599
_journal_paper_doi 10.1039/d5ob00342c
_journal_volume 23
_journal_year 2025
_chemical_formula_moiety 'C31 H25 N9 O2'
_chemical_formula_sum 'C31 H25 N9 O2'
_chemical_formula_weight 555.60
_space_group_crystal_system monoclinic
_space_group_IT_number 14
_space_group_name_Hall '-P 2ybc'
_space_group_name_H-M_alt 'P 1 21/c 1'
_atom_sites_solution_hydrogens mixed
_atom_sites_solution_primary dual
_audit_creation_date 2021-07-07
_audit_creation_method
;
Olex2 1.3
(compiled 2020.11.12 svn.r5f609507 for OlexSys, GUI svn.r6272)
;
_audit_update_record
;
2025-02-24 deposited with the CCDC.	2025-03-10 downloaded from the CCDC.
;
_cell_angle_alpha 90
_cell_angle_beta 104.4570(10)
_cell_angle_gamma 90
_cell_formula_units_Z 8
_cell_length_a 11.56410(10)
_cell_length_b 38.6957(4)
_cell_length_c 12.34340(10)
_cell_measurement_reflns_used 25567
_cell_measurement_temperature 103(6)
_cell_measurement_theta_max 78.6570
_cell_measurement_theta_min 3.8530
_cell_volume 5348.54(9)
_computing_cell_refinement 'CrysAlisPro 1.171.41.105a (Rigaku OD, 2021)'
_computing_data_collection 'CrysAlisPro 1.171.41.105a (Rigaku OD, 2021)'
_computing_data_reduction 'CrysAlisPro 1.171.41.105a (Rigaku OD, 2021)'
_computing_molecular_graphics 'Olex2 1.3 (Dolomanov et al., 2009)'
_computing_publication_material 'Olex2 1.3 (Dolomanov et al., 2009)'
_computing_structure_refinement 'SHELXL 2018/3 (Sheldrick, 2015)'
_computing_structure_solution 'SHELXT 2018/2 (Sheldrick, 2018)'
_diffrn_ambient_environment N~2~
_diffrn_ambient_temperature 103(6)
_diffrn_detector 'Hybrid Pixel Array Detector'
_diffrn_detector_area_resol_mean 10.0000
_diffrn_detector_type HyPix
_diffrn_measured_fraction_theta_full 0.982
_diffrn_measured_fraction_theta_max 0.935
_diffrn_measurement_details
;
List of Runs (angles in degrees, time in seconds):

  # Type    Start    End  Width  t~exp~   \w     \q     \k     \f   Frames
#--------------------------------------------------------------------------
  1  \w     85.00 111.00   0.50    0.80    --  111.50 169.00 100.00   52
  2  \w     96.00 133.00   0.50    0.80    --  111.50 125.00  30.00   74
  3  \w    151.00 178.00   0.50    0.80    --  111.50 125.00  30.00   54
  4  \w     95.00 156.00   0.50    0.80    --  111.50 125.00 -30.00  122
  5  \w    103.00 143.00   0.50    0.80    --  111.50 115.00 -43.00   80
  6  \w    109.00 173.00   0.50    0.80    --  111.50  57.00 120.00  128
  7  \w    -25.00  24.00   0.50    0.20    --  -49.04  19.00 -30.00   98
  8  \w    -25.00  25.00   0.50    0.20    --  -49.04  19.00 -90.00  100
  9  \w     -9.00  22.00   0.50    0.20    --  -49.04  38.00  90.00   62
 10  \w    -65.00 -29.00   0.50    0.80    --  -90.00  57.00 150.00   72
 11  \w    -63.00 -23.00   0.50    0.80    --  -90.00  57.00  90.00   80
 12  \w    -45.00 -10.00   0.50    0.20    --  -49.04 115.00 -43.00   70
 13  \w   -100.00 -75.00   0.50    0.80    --  -90.00 169.00 100.00   50
 14  \w    -83.00 -55.00   0.50    0.80    --  -90.00 115.00 -43.00   56
 15  \w   -156.00 -77.00   0.50    0.80    --  -90.00 -57.00 -90.00  158
 16  \w   -121.00 -85.00   0.50    0.80    --  -90.00-115.00-132.00   72
 17  \w    -98.00 -73.00   0.50    0.80    --  -90.00-125.00 -90.00   50
 18  \w   -161.00-104.00   0.50    0.80    --  -90.00-125.00 -90.00  114
 19  \w   -120.00 -47.00   0.50    0.20    --  -49.04-169.00  83.00  146
 20  \w   -114.00 -88.00   0.50    0.80    --  -90.00 -38.00  60.00   52
 21  \w     65.00  90.00   0.50    0.20    --   49.04-169.00  83.00   50
 22  \w    117.00 142.00   0.50    0.80    --  111.50-169.00  83.00   50
 23  \w     40.00 106.00   0.50    0.80    --  111.50 -99.00 -30.00  132
 24  \w     35.00  60.00   0.50    0.20    --   49.04-115.00-132.00   50
 25  \w     68.00 108.00   0.50    0.80    --  111.50-115.00-132.00   80
 26  \w     43.00  76.00   0.50    0.80    --  111.50 -77.00-120.00   66
 27  \w     41.00  91.00   0.50    0.80    --  111.50 -77.00-150.00  100
 28  \w     40.00  65.00   0.50    0.80    --  111.50 -57.00 -90.00   50
 29  \w    -23.00   7.00   0.50    0.20    --   49.04 -19.00 -60.00   60
 30  \w    -22.00  21.00   0.50    0.20    --   49.04 -19.00 120.00   86
 31  \w     41.00  66.00   0.50    0.80    --  111.50 -57.00   0.00   50
;
_diffrn_measurement_device 'four-circle diffractometer'
_diffrn_measurement_device_type 'XtaLAB Synergy, Dualflex, HyPix'
_diffrn_measurement_method '\w scans'
_diffrn_orient_matrix_type 'CrysAlisPro convention (1999,Acta A55,543-557)'
_diffrn_orient_matrix_UB_11 -0.0202451000
_diffrn_orient_matrix_UB_12 0.0000923000
_diffrn_orient_matrix_UB_13 -0.1282087000
_diffrn_orient_matrix_UB_21 0.0308820000
_diffrn_orient_matrix_UB_22 -0.0387790000
_diffrn_orient_matrix_UB_23 0.0028098000
_diffrn_orient_matrix_UB_31 -0.1324859000
_diffrn_orient_matrix_UB_32 -0.0090455000
_diffrn_orient_matrix_UB_33 -0.0132083000
_diffrn_radiation_monochromator mirror
_diffrn_radiation_probe x-ray
_diffrn_radiation_type 'Cu K\a'
_diffrn_radiation_wavelength 1.54184
_diffrn_reflns_av_R_equivalents 0.0287
_diffrn_reflns_av_unetI/netI 0.0246
_diffrn_reflns_Laue_measured_fraction_full 0.982
_diffrn_reflns_Laue_measured_fraction_max 0.935
_diffrn_reflns_limit_h_max 11
_diffrn_reflns_limit_h_min -14
_diffrn_reflns_limit_k_max 48
_diffrn_reflns_limit_k_min -46
_diffrn_reflns_limit_l_max 15
_diffrn_reflns_limit_l_min -15
_diffrn_reflns_number 39445
_diffrn_reflns_point_group_measured_fraction_full 0.982
_diffrn_reflns_point_group_measured_fraction_max 0.935
_diffrn_reflns_theta_full 67.684
_diffrn_reflns_theta_max 74.501
_diffrn_reflns_theta_min 3.871
_diffrn_source 'micro-focus sealed X-ray tube'
_diffrn_source_type 'PhotonJet (Cu) X-ray Source'
_exptl_absorpt_coefficient_mu 0.743
_exptl_absorpt_correction_T_max 1.000
_exptl_absorpt_correction_T_min 0.527
_exptl_absorpt_correction_type gaussian
_exptl_absorpt_process_details
;
CrysAlisPro 1.171.41.105a (Rigaku Oxford Diffraction, 2021)
Numerical absorption correction based on gaussian integration over
a multifaceted crystal model
Empirical absorption correction using spherical harmonics,
implemented in SCALE3 ABSPACK scaling algorithm.
;
_exptl_crystal_colour orange
_exptl_crystal_colour_primary orange
_exptl_crystal_density_diffrn 1.380
_exptl_crystal_description block
_exptl_crystal_F_000 2320
_exptl_crystal_size_max 0.313
_exptl_crystal_size_mid 0.217
_exptl_crystal_size_min 0.168
_refine_diff_density_max 1.339
_refine_diff_density_min -0.452
_refine_diff_density_rms 0.062
_refine_ls_extinction_method none
_refine_ls_goodness_of_fit_ref 1.108
_refine_ls_hydrogen_treatment mixed
_refine_ls_matrix_type full
_refine_ls_number_parameters 805
_refine_ls_number_reflns 10243
_refine_ls_number_restraints 2
_refine_ls_restrained_S_all 1.110
_refine_ls_R_factor_all 0.0555
_refine_ls_R_factor_gt 0.0469
_refine_ls_shift/su_max 0.000
_refine_ls_shift/su_mean 0.000
_refine_ls_structure_factor_coef Fsqd
_refine_ls_weighting_details 'w=1/[\s^2^(Fo^2^)+(0.0581P)^2^+3.9271P] where P=(Fo^2^+2Fc^2^)/3'
_refine_ls_weighting_scheme calc
_refine_ls_wR_factor_gt 0.1200
_refine_ls_wR_factor_ref 0.1369
_reflns_Friedel_coverage 0.000
_reflns_number_gt 9045
_reflns_number_total 10243
_reflns_threshold_expression 'I > 2\s(I)'
_cod_data_source_file d5ob00342c2.cif
_cod_data_source_block SP031_CCDC1
_cod_depositor_comments 'Adding full bibliography for 7160437--7160444.cif.'
_cod_database_code 7160441
_shelx_shelxl_version_number 2018/3
_chemical_oxdiff_formula 'C30 H30 N5 O5'
_shelx_space_group_comment
;
The symmetry employed for this shelxl refinement is uniquely defined
by the following loop, which should always be used as a source of
symmetry information in preference to the above space-group names.
They are only intended as comments.
;
_reflns_odcompleteness_completeness 98.35
_reflns_odcompleteness_iscentric 1
_reflns_odcompleteness_theta 66.97
_olex2_refinement_description
;
1. Fixed Uiso
 At 1.2 times of:
  All C(H) groups
2. Restrained distances
 N1-H1A = N1-H1B
 0.86 with sigma of 0.02
3.a Aromatic/amide H refined with riding coordinates:
 C3(H3), C4(H4), C5(H5), C6(H6), C9(H9), C10(H10), C11(H11), C12(H12),
 C15(H15), C16(H16), C17(H17), C22(H22), C23(H23), C24(H24), C25(H25), C28(H28),
  C29(H29), C30(H30), C31(H31), C103(H103), C104(H104), C105(H105), C106(H106),
 C109(H109), C110(H110), C111(H111), C112(H112), C115(H115), C116(H116),
 C117(H117), C122(H122), C123(H123), C124(H124), C125(H125), C128(H128),
 C129(H129), C130(H130), C131(H131)
;
_olex2_submission_special_instructions 'No special instructions were received'
_oxdiff_exptl_absorpt_empirical_details
;
Empirical correction (ABSPACK) includes:
- Absorption correction using spherical harmonics
- Frame scaling
;
_oxdiff_exptl_absorpt_empirical_full_max 3.211
_oxdiff_exptl_absorpt_empirical_full_min 0.815

loop_
_space_group_symop_operation_xyz
'x, y, z'
'-x, y+1/2, -z+1/2'
'-x, -y, -z'
'x, -y-1/2, z-1/2'

loop_
_atom_site_label
_atom_site_type_symbol
_atom_site_fract_x
_atom_site_fract_y
_atom_site_fract_z
_atom_site_U_iso_or_equiv
_atom_site_adp_type
_atom_site_occupancy
_atom_site_site_symmetry_order
_atom_site_calc_flag
_atom_site_refinement_flags_posn
_atom_site_refinement_flags_adp
_atom_site_refinement_flags_occupancy
_atom_site_disorder_assembly
_atom_site_disorder_group
C1 C 0.26519(16) 0.02572(5) 0.24821(17) 0.0286(4) Uani 1 1 d . . . . .
C2 C 0.24083(15) 0.06023(5) 0.27234(16) 0.0254(4) Uani 1 1 d . . . . .
C3 C 0.23341(16) 0.08592(5) 0.19062(16) 0.0294(4) Uani 1 1 d . . . . .
H3 H 0.218091 0.108648 0.207229 0.035 Uiso 1 1 calc R U . . .
C4 C 0.24847(18) 0.07801(6) 0.08626(18) 0.0375(5) Uani 1 1 d . . . . .
H4 H 0.243767 0.095245 0.032819 0.045 Uiso 1 1 calc R U . . .
C5 C 0.27059(18) 0.04425(6) 0.06187(18) 0.0385(5) Uani 1 1 d . . . . .
H5 H 0.280081 0.038872 -0.008837 0.046 Uiso 1 1 calc R U . . .
C6 C 0.27891(17) 0.01840(6) 0.13956(19) 0.0365(5) Uani 1 1 d . . . . .
H6 H 0.293710 -0.004153 0.120744 0.044 Uiso 1 1 calc R U . . .
C7 C 0.19268(15) 0.10153(4) 0.51458(15) 0.0229(4) Uani 1 1 d . . . . .
C8 C 0.14264(15) 0.13301(4) 0.53683(15) 0.0223(4) Uani 1 1 d . . . . .
C9 C 0.14144(16) 0.14141(5) 0.64682(15) 0.0254(4) Uani 1 1 d . . . . .
H9 H 0.106990 0.161964 0.662128 0.030 Uiso 1 1 calc R U . . .
C10 C 0.19194(17) 0.11887(5) 0.73257(16) 0.0272(4) Uani 1 1 d . . . . .
H10 H 0.191988 0.124554 0.805786 0.033 Uiso 1 1 calc R U . . .
C11 C 0.24264(18) 0.08786(5) 0.71100(16) 0.0289(4) Uani 1 1 d . . . . .
H11 H 0.276189 0.072960 0.769534 0.035 Uiso 1 1 calc R U . . .
C12 C 0.24314(17) 0.07919(5) 0.60267(16) 0.0275(4) Uani 1 1 d . . . . .
H12 H 0.277111 0.058455 0.588262 0.033 Uiso 1 1 calc R U . . .
C13 C 0.07067(15) 0.18863(4) 0.44604(15) 0.0232(4) Uani 1 1 d . . . . .
C14 C 0.03002(15) 0.20447(4) 0.33145(15) 0.0230(4) Uani 1 1 d . . . . .
C15 C 0.00230(17) 0.23954(5) 0.32128(16) 0.0272(4) Uani 1 1 d . . . . .
H15 H 0.007721 0.253211 0.384329 0.033 Uiso 1 1 calc R U . . .
C16 C -0.03351(17) 0.25353(5) 0.21493(17) 0.0290(4) Uani 1 1 d . . . . .
H16 H -0.054387 0.276742 0.205231 0.035 Uiso 1 1 calc R U . . .
C17 C -0.03786(16) 0.23256(5) 0.12331(17) 0.0273(4) Uani 1 1 d . . . . .
H17 H -0.061274 0.241444 0.051130 0.033 Uiso 1 1 calc R U . . .
C18 C -0.00647(15) 0.19783(4) 0.14113(15) 0.0236(4) Uani 1 1 d . . . . .
C19 C -0.00734(15) 0.17473(5) 0.04276(15) 0.0242(4) Uani 1 1 d . . . . .
C20 C -0.03068(15) 0.11214(5) -0.00496(15) 0.0234(4) Uani 1 1 d . . . . .
C21 C -0.05693(15) 0.08042(5) 0.03938(15) 0.0233(4) Uani 1 1 d . . . . .
C22 C -0.07536(17) 0.05096(5) -0.02790(17) 0.0289(4) Uani 1 1 d . . . . .
H22 H -0.092368 0.029957 0.001341 0.035 Uiso 1 1 calc R U . . .
C23 C -0.06844(18) 0.05290(5) -0.13751(17) 0.0328(4) Uani 1 1 d . . . . .
H23 H -0.081774 0.033301 -0.182527 0.039 Uiso 1 1 calc R U . . .
C24 C -0.04142(18) 0.08428(5) -0.18087(17) 0.0323(4) Uani 1 1 d . . . . .
H24 H -0.036001 0.085364 -0.254710 0.039 Uiso 1 1 calc R U . . .
C25 C -0.02246(17) 0.11393(5) -0.11560(16) 0.0282(4) Uani 1 1 d . . . . .
H25 H -0.004490 0.134754 -0.145309 0.034 Uiso 1 1 calc R U . . .
C26 C -0.10197(15) 0.05360(4) 0.30066(15) 0.0228(4) Uani 1 1 d . . . . .
C27 C -0.11257(15) 0.02087(5) 0.34820(16) 0.0248(4) Uani 1 1 d . . . . .
C28 C -0.13037(16) 0.01955(5) 0.45661(16) 0.0275(4) Uani 1 1 d . . . . .
H28 H -0.137464 -0.001718 0.489422 0.033 Uiso 1 1 calc R U . . .
C29 C -0.13740(17) 0.04968(5) 0.51484(16) 0.0290(4) Uani 1 1 d . . . . .
H29 H -0.148583 0.048436 0.586776 0.035 Uiso 1 1 calc R U . . .
C30 C -0.12791(18) 0.08206(5) 0.46697(16) 0.0297(4) Uani 1 1 d . . . . .
H30 H -0.133369 0.102211 0.506463 0.036 Uiso 1 1 calc R U . . .
C31 C -0.11048(17) 0.08369(5) 0.36119(16) 0.0275(4) Uani 1 1 d . . . . .
H31 H -0.104208 0.105136 0.329135 0.033 Uiso 1 1 calc R U . . .
N1 N 0.27036(17) 0.00064(5) 0.32490(17) 0.0378(4) Uani 1 1 d D . . . .
H1A H 0.320(3) -0.0183(7) 0.320(3) 0.095(12) Uiso 1 1 d D . . . .
H1B H 0.283(3) 0.0100(8) 0.3977(18) 0.082(11) Uiso 1 1 d D . . . .
N2 N 0.23103(13) 0.06600(4) 0.38279(13) 0.0252(3) Uani 1 1 d . . . . .
N3 N 0.19417(13) 0.09573(4) 0.40123(13) 0.0234(3) Uani 1 1 d . . . . .
N4 N 0.09439(13) 0.15445(4) 0.44506(13) 0.0236(3) Uani 1 1 d . . . . .
H4A H 0.092(2) 0.1458(6) 0.380(2) 0.031(6) Uiso 1 1 d . . . . .
N5 N 0.02494(13) 0.18373(4) 0.24358(13) 0.0223(3) Uani 1 1 d . . . . .
N6 N -0.01478(14) 0.14074(4) 0.06679(13) 0.0243(3) Uani 1 1 d . . . . .
H6A H -0.018(2) 0.1359(6) 0.135(2) 0.031(6) Uiso 1 1 d . . . . .
N7 N -0.06721(13) 0.08169(4) 0.15148(13) 0.0229(3) Uani 1 1 d . . . . .
N8 N -0.08575(13) 0.05263(4) 0.19140(13) 0.0236(3) Uani 1 1 d . . . . .
N9 N -0.10744(16) -0.00878(4) 0.28910(16) 0.0330(4) Uani 1 1 d . . . . .
H9A H -0.101(2) -0.0285(7) 0.323(2) 0.041(7) Uiso 1 1 d . . . . .
H9B H -0.092(2) -0.0067(7) 0.220(2) 0.052(8) Uiso 1 1 d . . . . .
O1 O 0.08021(12) 0.20628(3) 0.53056(11) 0.0295(3) Uani 1 1 d . . . . .
O2 O -0.00309(12) 0.18683(3) -0.04788(11) 0.0308(3) Uani 1 1 d . . . . .
C101 C 0.62313(19) 0.27604(5) 0.8589(2) 0.0391(5) Uani 1 1 d . . . . .
C102 C 0.68106(17) 0.30558(5) 0.83032(19) 0.0330(4) Uani 1 1 d . . . . .
C103 C 0.74334(19) 0.32767(6) 0.91293(19) 0.0377(5) Uani 1 1 d . . . . .
H103 H 0.781566 0.346901 0.892929 0.045 Uiso 1 1 calc R U . . .
C104 C 0.7495(2) 0.32155(6) 1.0245(2) 0.0428(5) Uani 1 1 d . . . . .
H104 H 0.792493 0.336272 1.079501 0.051 Uiso 1 1 calc R U . . .
C105 C 0.6903(2) 0.29300(6) 1.0531(2) 0.0462(6) Uani 1 1 d . . . . .
H105 H 0.692977 0.288942 1.127949 0.055 Uiso 1 1 calc R U . . .
C106 C 0.6283(2) 0.27076(6) 0.9732(2) 0.0412(5) Uani 1 1 d . . . . .
H106 H 0.589010 0.251936 0.994468 0.049 Uiso 1 1 calc R U . . .
C107 C 0.68770(16) 0.34398(5) 0.57058(17) 0.0291(4) Uani 1 1 d . . . . .
C108 C 0.66777(16) 0.37759(5) 0.52494(17) 0.0285(4) Uani 1 1 d . . . . .
C109 C 0.67138(17) 0.38325(6) 0.41446(17) 0.0333(4) Uani 1 1 d . . . . .
H109 H 0.658272 0.405242 0.383465 0.040 Uiso 1 1 calc R U . . .
C110 C 0.69476(18) 0.35572(7) 0.35104(18) 0.0400(5) Uani 1 1 d . . . . .
H110 H 0.698622 0.359582 0.277660 0.048 Uiso 1 1 calc R U . . .
C111 C 0.71246(18) 0.32259(6) 0.3947(2) 0.0422(5) Uani 1 1 d . . . . .
H111 H 0.726592 0.304391 0.350514 0.051 Uiso 1 1 calc R U . . .
C112 C 0.70901(17) 0.31674(6) 0.50413(19) 0.0359(5) Uani 1 1 d . . . . .
H112 H 0.720951 0.294544 0.533696 0.043 Uiso 1 1 calc R U . . .
C113 C 0.61274(16) 0.43690(5) 0.57232(16) 0.0279(4) Uani 1 1 d . . . . .
C114 C 0.59149(15) 0.45622(5) 0.67107(16) 0.0249(4) Uani 1 1 d . . . . .
C115 C 0.58225(16) 0.49206(5) 0.66775(17) 0.0285(4) Uani 1 1 d . . . . .
H115 H 0.586864 0.504307 0.604135 0.034 Uiso 1 1 calc R U . . .
C116 C 0.56607(16) 0.50898(5) 0.76127(18) 0.0302(4) Uani 1 1 d . . . . .
H116 H 0.559650 0.532938 0.761605 0.036 Uiso 1 1 calc R U . . .
C117 C 0.55947(16) 0.48997(5) 0.85466(17) 0.0281(4) Uani 1 1 d . . . . .
H117 H 0.552199 0.500886 0.919762 0.034 Uiso 1 1 calc R U . . .
C118 C 0.56401(15) 0.45408(4) 0.84841(16) 0.0237(4) Uani 1 1 d . . . . .
C119 C 0.54391(16) 0.43247(4) 0.94404(16) 0.0246(4) Uani 1 1 d . . . . .
C120 C 0.47795(15) 0.37313(4) 0.97753(15) 0.0226(4) Uani 1 1 d . . . . .
C121 C 0.42420(15) 0.34353(4) 0.91944(15) 0.0221(4) Uani 1 1 d . . . . .
C122 C 0.38441(16) 0.31701(5) 0.97758(16) 0.0268(4) Uani 1 1 d . . . . .
H122 H 0.349546 0.297414 0.939370 0.032 Uiso 1 1 calc R U . . .
C123 C 0.39637(17) 0.31961(5) 1.09138(16) 0.0285(4) Uani 1 1 d . . . . .
H123 H 0.369360 0.301910 1.129761 0.034 Uiso 1 1 calc R U . . .
C124 C 0.44882(17) 0.34874(5) 1.14791(16) 0.0285(4) Uani 1 1 d . . . . .
H124 H 0.456487 0.350423 1.224539 0.034 Uiso 1 1 calc R U . . .
C125 C 0.49017(16) 0.37543(5) 1.09301(16) 0.0260(4) Uani 1 1 d . . . . .
H125 H 0.525755 0.394735 1.132529 0.031 Uiso 1 1 calc R U . . .
C126 C 0.35225(15) 0.31494(5) 0.63749(15) 0.0235(4) Uani 1 1 d . . . . .
C127 C 0.29640(16) 0.28471(5) 0.58466(17) 0.0265(4) Uani 1 1 d . . . . .
C128 C 0.28531(17) 0.28083(5) 0.46948(17) 0.0319(4) Uani 1 1 d . . . . .
H128 H 0.249020 0.261135 0.433067 0.038 Uiso 1 1 calc R U . . .
C129 C 0.32742(18) 0.30578(6) 0.40971(17) 0.0346(5) Uani 1 1 d . . . . .
H129 H 0.318712 0.302777 0.333341 0.041 Uiso 1 1 calc R U . . .
C130 C 0.38295(18) 0.33551(5) 0.46193(17) 0.0323(4) Uani 1 1 d . . . . .
H130 H 0.411660 0.352146 0.420914 0.039 Uiso 1 1 calc R U . . .
C131 C 0.39489(16) 0.34000(5) 0.57527(16) 0.0271(4) Uani 1 1 d . . . . .
H131 H 0.431522 0.359819 0.610520 0.033 Uiso 1 1 calc R U . . .
N101 N 0.5635(2) 0.25366(5) 0.7782(2) 0.0494(5) Uani 1 1 d . . . . .
H10A H 0.546(3) 0.2624(9) 0.704(3) 0.079(11) Uiso 1 1 d . . . . .
H10B H 0.508(4) 0.2390(11) 0.805(3) 0.110(14) Uiso 1 1 d . . . . .
N102 N 0.67104(14) 0.30985(4) 0.71384(16) 0.0330(4) Uani 1 1 d . . . . .
N103 N 0.69004(14) 0.34038(4) 0.68512(14) 0.0291(4) Uani 1 1 d . . . . .
N104 N 0.64257(14) 0.40333(4) 0.59543(14) 0.0272(3) Uani 1 1 d . . . . .
H10C H 0.647(2) 0.3963(6) 0.664(2) 0.039(6) Uiso 1 1 d . . . . .
N105 N 0.57998(12) 0.43726(4) 0.75888(13) 0.0229(3) Uani 1 1 d . . . . .
N106 N 0.51596(14) 0.39910(4) 0.91505(13) 0.0234(3) Uani 1 1 d . . . . .
H10D H 0.512(2) 0.3940(6) 0.846(2) 0.032(6) Uiso 1 1 d . . . . .
N107 N 0.41732(13) 0.34267(4) 0.80301(13) 0.0228(3) Uani 1 1 d . . . . .
N108 N 0.35935(13) 0.31710(4) 0.75296(13) 0.0243(3) Uani 1 1 d . . . . .
N109 N 0.25863(16) 0.25924(4) 0.64617(16) 0.0322(4) Uani 1 1 d . . . . .
H10E H 0.252(2) 0.2668(7) 0.713(2) 0.042(7) Uiso 1 1 d . . . . .
H10F H 0.202(2) 0.2442(7) 0.612(2) 0.049(7) Uiso 1 1 d . . . . .
O101 O 0.60379(14) 0.45119(4) 0.48180(12) 0.0395(4) Uani 1 1 d . . . . .
O102 O 0.54989(13) 0.44524(3) 1.03620(11) 0.0324(3) Uani 1 1 d . . . . .

loop_
_atom_site_aniso_label
_atom_site_aniso_U_11
_atom_site_aniso_U_22
_atom_site_aniso_U_33
_atom_site_aniso_U_23
_atom_site_aniso_U_13
_atom_site_aniso_U_12
C1 0.0227(9) 0.0248(9) 0.0364(11) -0.0071(8) 0.0038(8) 0.0017(7)
C2 0.0189(8) 0.0269(9) 0.0286(10) -0.0084(7) 0.0026(7) 0.0029(7)
C3 0.0222(9) 0.0356(10) 0.0294(10) -0.0010(8) 0.0044(7) 0.0031(7)
C4 0.0271(10) 0.0521(13) 0.0323(11) 0.0012(9) 0.0058(8) 0.0022(9)
C5 0.0290(10) 0.0545(14) 0.0316(11) -0.0053(10) 0.0069(8) -0.0013(9)
C6 0.0230(9) 0.0362(11) 0.0502(13) -0.0237(10) 0.0087(8) 0.0008(8)
C7 0.0244(8) 0.0196(8) 0.0245(9) -0.0029(7) 0.0055(7) -0.0019(7)
C8 0.0223(8) 0.0183(8) 0.0259(9) -0.0019(7) 0.0049(7) -0.0023(6)
C9 0.0280(9) 0.0210(9) 0.0284(10) -0.0047(7) 0.0094(7) -0.0016(7)
C10 0.0304(9) 0.0257(9) 0.0265(9) -0.0019(7) 0.0090(7) -0.0053(7)
C11 0.0356(10) 0.0232(9) 0.0272(10) 0.0037(7) 0.0068(8) -0.0016(8)
C12 0.0320(10) 0.0206(9) 0.0297(10) 0.0001(7) 0.0072(8) 0.0003(7)
C13 0.0234(8) 0.0173(8) 0.0285(9) -0.0043(7) 0.0055(7) -0.0009(6)
C14 0.0231(8) 0.0177(8) 0.0276(9) -0.0030(7) 0.0053(7) -0.0007(6)
C15 0.0302(9) 0.0186(9) 0.0329(10) -0.0037(7) 0.0080(8) -0.0005(7)
C16 0.0308(10) 0.0161(8) 0.0408(11) 0.0018(7) 0.0104(8) 0.0018(7)
C17 0.0287(9) 0.0213(9) 0.0323(10) 0.0037(7) 0.0081(8) -0.0017(7)
C18 0.0231(8) 0.0194(8) 0.0287(10) 0.0004(7) 0.0075(7) -0.0038(7)
C19 0.0228(8) 0.0217(9) 0.0282(10) 0.0019(7) 0.0063(7) -0.0023(7)
C20 0.0221(8) 0.0231(9) 0.0255(9) -0.0046(7) 0.0068(7) -0.0020(7)
C21 0.0213(8) 0.0243(9) 0.0248(9) -0.0034(7) 0.0069(7) -0.0010(7)
C22 0.0279(9) 0.0257(10) 0.0347(11) -0.0071(8) 0.0107(8) -0.0047(7)
C23 0.0336(10) 0.0343(11) 0.0326(11) -0.0151(8) 0.0122(8) -0.0075(8)
C24 0.0325(10) 0.0401(11) 0.0269(10) -0.0095(8) 0.0121(8) -0.0065(8)
C25 0.0284(9) 0.0315(10) 0.0258(10) -0.0014(7) 0.0087(7) -0.0033(7)
C26 0.0199(8) 0.0214(9) 0.0268(9) -0.0004(7) 0.0052(7) -0.0019(6)
C27 0.0206(8) 0.0217(9) 0.0309(10) 0.0002(7) 0.0041(7) 0.0015(7)
C28 0.0255(9) 0.0254(9) 0.0309(10) 0.0069(7) 0.0057(7) -0.0010(7)
C29 0.0296(9) 0.0324(10) 0.0241(9) 0.0000(7) 0.0050(7) -0.0034(8)
C30 0.0360(10) 0.0243(9) 0.0292(10) -0.0062(7) 0.0090(8) -0.0070(8)
C31 0.0325(10) 0.0203(9) 0.0301(10) -0.0018(7) 0.0088(8) -0.0054(7)
N1 0.0391(10) 0.0304(9) 0.0450(11) -0.0032(8) 0.0126(8) 0.0004(7)
N2 0.0265(7) 0.0189(7) 0.0282(8) -0.0041(6) 0.0031(6) 0.0024(6)
N3 0.0250(7) 0.0179(7) 0.0265(8) -0.0043(6) 0.0046(6) -0.0004(6)
N4 0.0287(8) 0.0176(7) 0.0230(8) -0.0041(6) 0.0037(6) 0.0021(6)
N5 0.0223(7) 0.0170(7) 0.0275(8) -0.0018(6) 0.0061(6) -0.0015(5)
N6 0.0317(8) 0.0200(7) 0.0223(8) -0.0006(6) 0.0086(6) -0.0030(6)
N7 0.0233(7) 0.0196(7) 0.0259(8) -0.0010(6) 0.0062(6) -0.0020(6)
N8 0.0232(7) 0.0207(7) 0.0269(8) -0.0009(6) 0.0060(6) -0.0013(6)
N9 0.0456(10) 0.0175(8) 0.0391(10) 0.0026(7) 0.0168(8) 0.0024(7)
O1 0.0394(7) 0.0194(6) 0.0282(7) -0.0075(5) 0.0059(6) 0.0017(5)
O2 0.0391(8) 0.0262(7) 0.0291(7) 0.0034(5) 0.0125(6) -0.0057(6)
C101 0.0317(10) 0.0242(10) 0.0615(15) 0.0094(9) 0.0120(10) 0.0076(8)
C102 0.0280(9) 0.0245(10) 0.0480(12) 0.0127(8) 0.0126(9) 0.0089(8)
C103 0.0369(11) 0.0328(11) 0.0434(12) 0.0059(9) 0.0101(9) 0.0035(9)
C104 0.0455(13) 0.0403(12) 0.0423(13) 0.0064(10) 0.0104(10) 0.0048(10)
C105 0.0449(13) 0.0444(13) 0.0525(14) 0.0153(11) 0.0179(11) 0.0131(10)
C106 0.0378(11) 0.0296(11) 0.0607(15) 0.0187(10) 0.0207(10) 0.0084(9)
C107 0.0205(8) 0.0277(10) 0.0373(11) -0.0052(8) 0.0038(8) -0.0006(7)
C108 0.0221(9) 0.0308(10) 0.0323(10) -0.0028(8) 0.0063(7) -0.0023(7)
C109 0.0241(9) 0.0446(12) 0.0304(10) -0.0009(8) 0.0051(8) -0.0032(8)
C110 0.0275(10) 0.0611(15) 0.0306(11) -0.0119(10) 0.0059(8) -0.0042(9)
C111 0.0269(10) 0.0500(13) 0.0468(13) -0.0207(10) 0.0034(9) -0.0002(9)
C112 0.0252(9) 0.0341(11) 0.0463(13) -0.0106(9) 0.0046(9) -0.0015(8)
C113 0.0250(9) 0.0254(9) 0.0335(10) 0.0077(8) 0.0077(7) 0.0004(7)
C114 0.0210(8) 0.0202(9) 0.0322(10) 0.0057(7) 0.0042(7) -0.0008(7)
C115 0.0250(9) 0.0212(9) 0.0370(11) 0.0074(7) 0.0034(8) -0.0027(7)
C116 0.0247(9) 0.0166(8) 0.0458(12) 0.0026(8) 0.0022(8) -0.0022(7)
C117 0.0239(9) 0.0201(9) 0.0369(11) -0.0024(7) 0.0012(8) -0.0012(7)
C118 0.0195(8) 0.0185(8) 0.0313(10) -0.0014(7) 0.0027(7) -0.0014(6)
C119 0.0234(8) 0.0180(8) 0.0310(10) -0.0028(7) 0.0042(7) 0.0001(7)
C120 0.0229(8) 0.0197(8) 0.0257(9) 0.0005(7) 0.0068(7) 0.0014(7)
C121 0.0221(8) 0.0203(8) 0.0243(9) 0.0003(7) 0.0064(7) 0.0017(6)
C122 0.0271(9) 0.0196(9) 0.0336(10) 0.0014(7) 0.0075(8) -0.0017(7)
C123 0.0284(9) 0.0266(9) 0.0324(10) 0.0067(8) 0.0113(8) 0.0004(7)
C124 0.0284(9) 0.0337(10) 0.0241(9) 0.0034(7) 0.0077(7) 0.0022(8)
C125 0.0268(9) 0.0256(9) 0.0253(9) -0.0024(7) 0.0060(7) -0.0001(7)
C126 0.0214(8) 0.0222(9) 0.0258(9) -0.0032(7) 0.0039(7) 0.0022(7)
C127 0.0215(8) 0.0207(9) 0.0360(10) -0.0052(7) 0.0047(7) 0.0029(7)
C128 0.0291(10) 0.0281(10) 0.0358(11) -0.0115(8) 0.0030(8) 0.0017(8)
C129 0.0297(10) 0.0437(12) 0.0284(10) -0.0070(9) 0.0038(8) 0.0055(8)
C130 0.0302(10) 0.0346(11) 0.0314(10) 0.0019(8) 0.0064(8) 0.0006(8)
C131 0.0254(9) 0.0237(9) 0.0306(10) -0.0030(7) 0.0041(7) -0.0011(7)
N101 0.0480(12) 0.0307(10) 0.0672(15) 0.0050(10) 0.0098(11) -0.0034(9)
N102 0.0253(8) 0.0210(8) 0.0520(11) 0.0031(7) 0.0081(7) 0.0034(6)
N103 0.0236(8) 0.0235(8) 0.0395(10) 0.0023(7) 0.0067(7) 0.0019(6)
N104 0.0295(8) 0.0237(8) 0.0291(9) 0.0036(6) 0.0086(7) 0.0013(6)
N105 0.0192(7) 0.0188(7) 0.0297(8) 0.0028(6) 0.0041(6) -0.0009(5)
N106 0.0299(8) 0.0170(7) 0.0233(8) -0.0013(6) 0.0067(6) -0.0023(6)
N107 0.0239(7) 0.0179(7) 0.0262(8) -0.0018(6) 0.0056(6) 0.0008(6)
N108 0.0237(7) 0.0185(7) 0.0301(8) -0.0033(6) 0.0057(6) 0.0001(6)
N109 0.0325(9) 0.0221(8) 0.0407(10) -0.0086(7) 0.0069(8) -0.0053(7)
O101 0.0512(9) 0.0340(8) 0.0362(8) 0.0133(6) 0.0165(7) 0.0066(7)
O102 0.0439(8) 0.0222(7) 0.0315(7) -0.0069(5) 0.0099(6) -0.0043(6)

loop_
_atom_type_symbol
_atom_type_description
_atom_type_scat_dispersion_real
_atom_type_scat_dispersion_imag
_atom_type_scat_source
C C 0.0181 0.0091 'International Tables Vol C Tables 4.2.6.8 and 6.1.1.4'
H H 0.0000 0.0000 'International Tables Vol C Tables 4.2.6.8 and 6.1.1.4'
N N 0.0311 0.0180 'International Tables Vol C Tables 4.2.6.8 and 6.1.1.4'
O O 0.0492 0.0322 'International Tables Vol C Tables 4.2.6.8 and 6.1.1.4'

loop_
_exptl_crystal_face_index_h
_exptl_crystal_face_index_k
_exptl_crystal_face_index_l
_exptl_crystal_face_perp_dist
-1 7 -7 0.0864
1 -7 7 0.0864
-7 -6 2 0.0935
7 6 -1 0.2021
6 1 2 0.1895
1 -25 0 0.1065
-1 25 0 0.0930
-6 -13 1 0.1119
1 -18 -5 0.1155
0 19 5 0.0475
-7 4 4 0.0896
-7 0 1 0.0906
3 -23 -1 0.1107
4 -20 -2 0.1461
0 19 -5 0.0934

loop_
_geom_angle_atom_site_label_1
_geom_angle_atom_site_label_2
_geom_angle_atom_site_label_3
_geom_angle
_geom_angle_site_symmetry_1
_geom_angle_site_symmetry_3
_geom_angle_publ_flag
C2 C1 C6 117.62(19) . . ?
N1 C1 C2 120.63(19) . . ?
N1 C1 C6 121.69(18) . . ?
C1 C2 N2 114.90(17) . . ?
C3 C2 C1 119.87(18) . . ?
C3 C2 N2 125.17(16) . . ?
C2 C3 H3 119.5 . . ?
C4 C3 C2 121.04(19) . . ?
C4 C3 H3 119.5 . . ?
C3 C4 H4 120.4 . . ?
C3 C4 C5 119.3(2) . . ?
C5 C4 H4 120.4 . . ?
C4 C5 H5 119.3 . . ?
C6 C5 C4 121.5(2) . . ?
C6 C5 H5 119.3 . . ?
C1 C6 H6 119.6 . . ?
C5 C6 C1 120.71(19) . . ?
C5 C6 H6 119.6 . . ?
C8 C7 N3 115.87(15) . . ?
C12 C7 C8 119.77(17) . . ?
C12 C7 N3 124.25(16) . . ?
C9 C8 C7 119.69(16) . . ?
C9 C8 N4 123.23(16) . . ?
N4 C8 C7 117.07(16) . . ?
C8 C9 H9 120.3 . . ?
C10 C9 C8 119.44(17) . . ?
C10 C9 H9 120.3 . . ?
C9 C10 H10 119.5 . . ?
C9 C10 C11 121.02(18) . . ?
C11 C10 H10 119.5 . . ?
C10 C11 H11 120.0 . . ?
C12 C11 C10 119.95(18) . . ?
C12 C11 H11 120.0 . . ?
C7 C12 H12 119.9 . . ?
C11 C12 C7 120.11(17) . . ?
C11 C12 H12 119.9 . . ?
N4 C13 C14 113.99(15) . . ?
O1 C13 C14 120.82(16) . . ?
O1 C13 N4 125.19(17) . . ?
C15 C14 C13 119.49(16) . . ?
N5 C14 C13 117.23(15) . . ?
N5 C14 C15 123.27(17) . . ?
C14 C15 H15 120.9 . . ?
C16 C15 C14 118.29(17) . . ?
C16 C15 H15 120.9 . . ?
C15 C16 H16 120.4 . . ?
C17 C16 C15 119.17(17) . . ?
C17 C16 H16 120.4 . . ?
C16 C17 H17 120.6 . . ?
C16 C17 C18 118.79(18) . . ?
C18 C17 H17 120.6 . . ?
C17 C18 C19 119.71(16) . . ?
N5 C18 C17 122.62(17) . . ?
N5 C18 C19 117.67(15) . . ?
N6 C19 C18 112.79(16) . . ?
O2 C19 C18 121.07(16) . . ?
O2 C19 N6 126.13(17) . . ?
C25 C20 C21 119.89(16) . . ?
C25 C20 N6 123.35(17) . . ?
N6 C20 C21 116.75(16) . . ?
C20 C21 N7 115.34(15) . . ?
C22 C21 C20 119.79(17) . . ?
C22 C21 N7 124.83(17) . . ?
C21 C22 H22 119.9 . . ?
C23 C22 C21 120.17(18) . . ?
C23 C22 H22 119.9 . . ?
C22 C23 H23 120.1 . . ?
C22 C23 C24 119.90(18) . . ?
C24 C23 H23 120.1 . . ?
C23 C24 H24 119.5 . . ?
C25 C24 C23 121.04(19) . . ?
C25 C24 H24 119.5 . . ?
C20 C25 H25 120.4 . . ?
C24 C25 C20 119.21(18) . . ?
C24 C25 H25 120.4 . . ?
C31 C26 C27 119.90(17) . . ?
C31 C26 N8 125.26(16) . . ?
N8 C26 C27 114.83(15) . . ?
C28 C27 C26 118.45(17) . . ?
N9 C27 C26 120.65(18) . . ?
N9 C27 C28 120.89(17) . . ?
C27 C28 H28 119.8 . . ?
C29 C28 C27 120.42(17) . . ?
C29 C28 H28 119.8 . . ?
C28 C29 H29 119.5 . . ?
C28 C29 C30 120.92(18) . . ?
C30 C29 H29 119.5 . . ?
C29 C30 H30 120.4 . . ?
C31 C30 C29 119.21(18) . . ?
C31 C30 H30 120.4 . . ?
C26 C31 H31 119.5 . . ?
C30 C31 C26 121.10(17) . . ?
C30 C31 H31 119.5 . . ?
C1 N1 H1A 116(2) . . ?
C1 N1 H1B 111(2) . . ?
H1A N1 H1B 114(3) . . ?
N3 N2 C2 115.35(15) . . ?
N2 N3 C7 114.05(15) . . ?
C8 N4 H4A 115.8(15) . . ?
C13 N4 C8 127.76(16) . . ?
C13 N4 H4A 115.3(15) . . ?
C14 N5 C18 117.81(15) . . ?
C19 N6 C20 129.32(16) . . ?
C19 N6 H6A 116.1(15) . . ?
C20 N6 H6A 114.1(15) . . ?
N8 N7 C21 114.34(14) . . ?
N7 N8 C26 115.15(14) . . ?
C27 N9 H9A 119.3(17) . . ?
C27 N9 H9B 117.8(17) . . ?
H9A N9 H9B 121(2) . . ?
C106 C101 C102 117.5(2) . . ?
N101 C101 C102 120.9(2) . . ?
N101 C101 C106 121.6(2) . . ?
C101 C102 N102 115.0(2) . . ?
C103 C102 C101 120.4(2) . . ?
C103 C102 N102 124.61(18) . . ?
C102 C103 H103 119.5 . . ?
C104 C103 C102 121.0(2) . . ?
C104 C103 H103 119.5 . . ?
C103 C104 H104 120.5 . . ?
C103 C104 C105 118.9(2) . . ?
C105 C104 H104 120.5 . . ?
C104 C105 H105 119.4 . . ?
C106 C105 C104 121.2(2) . . ?
C106 C105 H105 119.4 . . ?
C101 C106 H106 119.6 . . ?
C105 C106 C101 120.8(2) . . ?
C105 C106 H106 119.6 . . ?
C108 C107 N103 116.73(17) . . ?
C112 C107 C108 119.8(2) . . ?
C112 C107 N103 123.45(18) . . ?
C109 C108 C107 119.56(19) . . ?
C109 C108 N104 123.98(18) . . ?
N104 C108 C107 116.45(18) . . ?
C108 C109 H109 120.3 . . ?
C110 C109 C108 119.3(2) . . ?
C110 C109 H109 120.3 . . ?
C109 C110 H110 119.3 . . ?
C111 C110 C109 121.4(2) . . ?
C111 C110 H110 119.3 . . ?
C110 C111 H111 120.2 . . ?
C112 C111 C110 119.7(2) . . ?
C112 C111 H111 120.2 . . ?
C107 C112 H112 119.9 . . ?
C111 C112 C107 120.3(2) . . ?
C111 C112 H112 119.9 . . ?
N104 C113 C114 113.00(16) . . ?
O101 C113 C114 121.39(17) . . ?
O101 C113 N104 125.61(19) . . ?
C115 C114 C113 119.97(17) . . ?
N105 C114 C113 116.92(16) . . ?
N105 C114 C115 123.10(18) . . ?
C114 C115 H115 120.9 . . ?
C116 C115 C114 118.30(18) . . ?
C116 C115 H115 120.9 . . ?
C115 C116 H116 120.3 . . ?
C115 C116 C117 119.42(17) . . ?
C117 C116 H116 120.3 . . ?
C116 C117 H117 120.9 . . ?
C116 C117 C118 118.21(18) . . ?
C118 C117 H117 120.9 . . ?
C117 C118 C119 119.55(17) . . ?
N105 C118 C117 123.17(18) . . ?
N105 C118 C119 117.21(15) . . ?
N106 C119 C118 113.17(16) . . ?
O102 C119 C118 121.18(16) . . ?
O102 C119 N106 125.62(18) . . ?
C125 C120 C121 119.28(16) . . ?
C125 C120 N106 123.27(16) . . ?
N106 C120 C121 117.45(16) . . ?
C120 C121 N107 116.10(15) . . ?
C122 C121 C120 119.75(17) . . ?
C122 C121 N107 124.13(16) . . ?
C121 C122 H122 119.7 . . ?
C123 C122 C121 120.52(17) . . ?
C123 C122 H122 119.7 . . ?
C122 C123 H123 120.2 . . ?
C122 C123 C124 119.51(17) . . ?
C124 C123 H123 120.2 . . ?
C123 C124 H124 119.2 . . ?
C123 C124 C125 121.50(18) . . ?
C125 C124 H124 119.2 . . ?
C120 C125 H125 120.3 . . ?
C124 C125 C120 119.44(17) . . ?
C124 C125 H125 120.3 . . ?
C131 C126 C127 120.16(17) . . ?
C131 C126 N108 125.02(16) . . ?
N108 C126 C127 114.82(16) . . ?
C128 C127 C126 118.11(18) . . ?
N109 C127 C126 120.53(18) . . ?
N109 C127 C128 121.31(17) . . ?
C127 C128 H128 119.6 . . ?
C129 C128 C127 120.88(18) . . ?
C129 C128 H128 119.6 . . ?
C128 C129 H129 119.5 . . ?
C128 C129 C130 120.98(19) . . ?
C130 C129 H129 119.5 . . ?
C129 C130 H130 120.3 . . ?
C131 C130 C129 119.32(19) . . ?
C131 C130 H130 120.3 . . ?
C126 C131 H131 119.7 . . ?
C130 C131 C126 120.54(17) . . ?
C130 C131 H131 119.7 . . ?
C101 N101 H10A 115(2) . . ?
C101 N101 H10B 112(2) . . ?
H10A N101 H10B 123(3) . . ?
N103 N102 C102 114.49(17) . . ?
N102 N103 C107 114.21(17) . . ?
C108 N104 H10C 113.9(16) . . ?
C113 N104 C108 129.21(18) . . ?
C113 N104 H10C 116.9(16) . . ?
C118 N105 C114 117.66(16) . . ?
C119 N106 C120 128.56(16) . . ?
C119 N106 H10D 115.4(15) . . ?
C120 N106 H10D 115.4(15) . . ?
N108 N107 C121 113.67(15) . . ?
N107 N108 C126 115.45(15) . . ?
C127 N109 H10E 112.6(16) . . ?
C127 N109 H10F 119.8(17) . . ?
H10E N109 H10F 115(2) . . ?

loop_
_geom_bond_atom_site_label_1
_geom_bond_atom_site_label_2
_geom_bond_distance
_geom_bond_site_symmetry_2
_geom_bond_publ_flag
C1 C2 1.412(3) . ?
C1 C6 1.418(3) . ?
C1 N1 1.346(3) . ?
C2 C3 1.403(3) . ?
C2 N2 1.414(2) . ?
C3 H3 0.9300 . ?
C3 C4 1.377(3) . ?
C4 H4 0.9300 . ?
C4 C5 1.379(3) . ?
C5 H5 0.9300 . ?
C5 C6 1.372(3) . ?
C6 H6 0.9300 . ?
C7 C8 1.405(2) . ?
C7 C12 1.398(3) . ?
C7 N3 1.421(2) . ?
C8 C9 1.399(3) . ?
C8 N4 1.403(2) . ?
C9 H9 0.9300 . ?
C9 C10 1.383(3) . ?
C10 H10 0.9300 . ?
C10 C11 1.390(3) . ?
C11 H11 0.9300 . ?
C11 C12 1.380(3) . ?
C12 H12 0.9300 . ?
C13 C14 1.505(3) . ?
C13 N4 1.352(2) . ?
C13 O1 1.229(2) . ?
C14 C15 1.393(2) . ?
C14 N5 1.339(2) . ?
C15 H15 0.9300 . ?
C15 C16 1.384(3) . ?
C16 H16 0.9300 . ?
C16 C17 1.383(3) . ?
C17 H17 0.9300 . ?
C17 C18 1.395(3) . ?
C18 C19 1.506(3) . ?
C18 N5 1.342(2) . ?
C19 N6 1.356(2) . ?
C19 O2 1.225(2) . ?
C20 C21 1.407(3) . ?
C20 C25 1.394(3) . ?
C20 N6 1.401(2) . ?
C21 C22 1.395(2) . ?
C21 N7 1.419(2) . ?
C22 H22 0.9300 . ?
C22 C23 1.377(3) . ?
C23 H23 0.9300 . ?
C23 C24 1.393(3) . ?
C24 H24 0.9300 . ?
C24 C25 1.388(3) . ?
C25 H25 0.9300 . ?
C26 C27 1.414(2) . ?
C26 C31 1.400(3) . ?
C26 N8 1.408(2) . ?
C27 C28 1.405(3) . ?
C27 N9 1.369(2) . ?
C28 H28 0.9300 . ?
C28 C29 1.382(3) . ?
C29 H29 0.9300 . ?
C29 C30 1.401(3) . ?
C30 H30 0.9300 . ?
C30 C31 1.371(3) . ?
C31 H31 0.9300 . ?
N1 H1A 0.943(18) . ?
N1 H1B 0.946(18) . ?
N2 N3 1.267(2) . ?
N4 H4A 0.86(2) . ?
N6 H6A 0.87(2) . ?
N7 N8 1.267(2) . ?
N9 H9A 0.87(3) . ?
N9 H9B 0.92(3) . ?
C101 C102 1.414(3) . ?
C101 C106 1.412(3) . ?
C101 N101 1.369(3) . ?
C102 C103 1.386(3) . ?
C102 N102 1.423(3) . ?
C103 H103 0.9300 . ?
C103 C104 1.381(3) . ?
C104 H104 0.9300 . ?
C104 C105 1.391(3) . ?
C105 H105 0.9300 . ?
C105 C106 1.370(4) . ?
C106 H106 0.9300 . ?
C107 C108 1.413(3) . ?
C107 C112 1.395(3) . ?
C107 N103 1.414(3) . ?
C108 C109 1.392(3) . ?
C108 N104 1.400(3) . ?
C109 H109 0.9300 . ?
C109 C110 1.388(3) . ?
C110 H110 0.9300 . ?
C110 C111 1.386(4) . ?
C111 H111 0.9300 . ?
C111 C112 1.380(3) . ?
C112 H112 0.9300 . ?
C113 C114 1.501(3) . ?
C113 N104 1.356(2) . ?
C113 O101 1.228(2) . ?
C114 C115 1.391(3) . ?
C114 N105 1.343(2) . ?
C115 H115 0.9300 . ?
C115 C116 1.380(3) . ?
C116 H116 0.9300 . ?
C116 C117 1.386(3) . ?
C117 H117 0.9300 . ?
C117 C118 1.393(2) . ?
C118 C119 1.511(3) . ?
C118 N105 1.334(2) . ?
C119 N106 1.357(2) . ?
C119 O102 1.226(2) . ?
C120 C121 1.410(2) . ?
C120 C125 1.400(3) . ?
C120 N106 1.403(2) . ?
C121 C122 1.395(3) . ?
C121 N107 1.420(2) . ?
C122 H122 0.9300 . ?
C122 C123 1.380(3) . ?
C123 H123 0.9300 . ?
C123 C124 1.384(3) . ?
C124 H124 0.9300 . ?
C124 C125 1.384(3) . ?
C125 H125 0.9300 . ?
C126 C127 1.414(2) . ?
C126 C131 1.401(3) . ?
C126 N108 1.410(2) . ?
C127 C128 1.403(3) . ?
C127 N109 1.380(3) . ?
C128 H128 0.9300 . ?
C128 C129 1.376(3) . ?
C129 H129 0.9300 . ?
C129 C130 1.394(3) . ?
C130 H130 0.9300 . ?
C130 C131 1.382(3) . ?
C131 H131 0.9300 . ?
N101 H10A 0.95(4) . ?
N101 H10B 0.97(4) . ?
N102 N103 1.268(2) . ?
N104 H10C 0.88(3) . ?
N106 H10D 0.87(2) . ?
N107 N108 1.266(2) . ?
N109 H10E 0.90(3) . ?
N109 H10F 0.90(3) . ?

loop_
_geom_hbond_atom_site_label_D
_geom_hbond_atom_site_label_H
_geom_hbond_atom_site_label_A
_geom_hbond_distance_DH
_geom_hbond_distance_HA
_geom_hbond_distance_DA
_geom_hbond_angle_DHA
_geom_hbond_site_symmetry_A
_geom_hbond_publ_flag
N1 H1A O102 0.943(18) 2.46(3) 3.175(2) 132(3) 2_646 yes
N4 H4A N5 0.86(2) 2.22(2) 2.668(2) 111.8(18) . yes
N6 H6A N7 0.87(2) 2.19(2) 2.645(2) 111.8(18) . yes
N104 H10C N103 0.88(3) 2.22(2) 2.675(2) 112(2) . yes
N106 H10D N105 0.87(2) 2.24(2) 2.675(2) 111.1(18) . yes
N109 H10F O1 0.90(3) 2.11(3) 3.004(2) 176(2) . yes

loop_
_geom_torsion_atom_site_label_1
_geom_torsion_atom_site_label_2
_geom_torsion_atom_site_label_3
_geom_torsion_atom_site_label_4
_geom_torsion
_geom_torsion_site_symmetry_1
_geom_torsion_site_symmetry_2
_geom_torsion_site_symmetry_3
_geom_torsion_site_symmetry_4
_geom_torsion_publ_flag
C1 C2 C3 C4 0.6(3) . . . . ?
C1 C2 N2 N3 -171.27(15) . . . . ?
C2 C1 C6 C5 1.0(3) . . . . ?
C2 C3 C4 C5 0.3(3) . . . . ?
C2 N2 N3 C7 -176.09(14) . . . . ?
C3 C2 N2 N3 11.6(2) . . . . ?
C3 C4 C5 C6 -0.5(3) . . . . ?
C4 C5 C6 C1 -0.2(3) . . . . ?
C6 C1 C2 C3 -1.3(3) . . . . ?
C6 C1 C2 N2 -178.52(15) . . . . ?
C7 C8 C9 C10 1.4(3) . . . . ?
C7 C8 N4 C13 -161.12(17) . . . . ?
C8 C7 C12 C11 0.7(3) . . . . ?
C8 C7 N3 N2 -174.63(15) . . . . ?
C8 C9 C10 C11 -0.7(3) . . . . ?
C9 C8 N4 C13 19.7(3) . . . . ?
C9 C10 C11 C12 0.1(3) . . . . ?
C10 C11 C12 C7 -0.1(3) . . . . ?
C12 C7 C8 C9 -1.4(3) . . . . ?
C12 C7 C8 N4 179.42(16) . . . . ?
C12 C7 N3 N2 9.2(2) . . . . ?
C13 C14 C15 C16 179.25(17) . . . . ?
C13 C14 N5 C18 -177.33(15) . . . . ?
C14 C13 N4 C8 174.41(16) . . . . ?
C14 C15 C16 C17 -1.5(3) . . . . ?
C15 C14 N5 C18 1.2(3) . . . . ?
C15 C16 C17 C18 0.3(3) . . . . ?
C16 C17 C18 C19 -178.36(16) . . . . ?
C16 C17 C18 N5 1.7(3) . . . . ?
C17 C18 C19 N6 -159.25(16) . . . . ?
C17 C18 C19 O2 19.9(3) . . . . ?
C17 C18 N5 C14 -2.5(3) . . . . ?
C18 C19 N6 C20 172.36(17) . . . . ?
C19 C18 N5 C14 177.62(15) . . . . ?
C20 C21 C22 C23 -0.3(3) . . . . ?
C20 C21 N7 N8 -177.11(15) . . . . ?
C21 C20 C25 C24 0.5(3) . . . . ?
C21 C20 N6 C19 -168.71(17) . . . . ?
C21 C22 C23 C24 0.8(3) . . . . ?
C21 N7 N8 C26 -177.05(14) . . . . ?
C22 C21 N7 N8 5.5(2) . . . . ?
C22 C23 C24 C25 -0.7(3) . . . . ?
C23 C24 C25 C20 0.0(3) . . . . ?
C25 C20 C21 C22 -0.4(3) . . . . ?
C25 C20 C21 N7 -177.96(15) . . . . ?
C25 C20 N6 C19 10.9(3) . . . . ?
C26 C27 C28 C29 0.1(3) . . . . ?
C27 C26 C31 C30 0.6(3) . . . . ?
C27 C26 N8 N7 -174.92(15) . . . . ?
C27 C28 C29 C30 0.5(3) . . . . ?
C28 C29 C30 C31 -0.5(3) . . . . ?
C29 C30 C31 C26 -0.1(3) . . . . ?
C31 C26 C27 C28 -0.6(3) . . . . ?
C31 C26 C27 N9 178.36(17) . . . . ?
C31 C26 N8 N7 6.5(3) . . . . ?
N1 C1 C2 C3 -178.73(17) . . . . ?
N1 C1 C2 N2 4.0(3) . . . . ?
N1 C1 C6 C5 178.49(19) . . . . ?
N2 C2 C3 C4 177.56(17) . . . . ?
N3 C7 C8 C9 -177.69(15) . . . . ?
N3 C7 C8 N4 3.1(2) . . . . ?
N3 C7 C12 C11 176.71(17) . . . . ?
N4 C8 C9 C10 -179.47(17) . . . . ?
N4 C13 C14 C15 179.73(16) . . . . ?
N4 C13 C14 N5 -1.7(2) . . . . ?
N5 C14 C15 C16 0.7(3) . . . . ?
N5 C18 C19 N6 20.7(2) . . . . ?
N5 C18 C19 O2 -160.16(17) . . . . ?
N6 C20 C21 C22 179.19(16) . . . . ?
N6 C20 C21 N7 1.6(2) . . . . ?
N6 C20 C25 C24 -179.03(17) . . . . ?
N7 C21 C22 C23 177.02(17) . . . . ?
N8 C26 C27 C28 -179.27(15) . . . . ?
N8 C26 C27 N9 -0.3(2) . . . . ?
N8 C26 C31 C30 179.11(17) . . . . ?
N9 C27 C28 C29 -178.91(17) . . . . ?
O1 C13 C14 C15 -0.3(3) . . . . ?
O1 C13 C14 N5 178.27(16) . . . . ?
O1 C13 N4 C8 -5.5(3) . . . . ?
O2 C19 N6 C20 -6.7(3) . . . . ?
C101 C102 C103 C104 -0.5(3) . . . . ?
C101 C102 N102 N103 159.77(17) . . . . ?
C102 C101 C106 C105 -1.9(3) . . . . ?
C102 C103 C104 C105 -1.0(3) . . . . ?
C102 N102 N103 C107 176.05(15) . . . . ?
C103 C102 N102 N103 -21.2(3) . . . . ?
C103 C104 C105 C106 1.1(3) . . . . ?
C104 C105 C106 C101 0.4(3) . . . . ?
C106 C101 C102 C103 2.0(3) . . . . ?
C106 C101 C102 N102 -178.94(17) . . . . ?
C107 C108 C109 C110 -0.1(3) . . . . ?
C107 C108 N104 C113 -175.44(18) . . . . ?
C108 C107 C112 C111 1.0(3) . . . . ?
C108 C107 N103 N102 159.27(16) . . . . ?
C108 C109 C110 C111 1.2(3) . . . . ?
C109 C108 N104 C113 3.1(3) . . . . ?
C109 C110 C111 C112 -1.2(3) . . . . ?
C110 C111 C112 C107 0.1(3) . . . . ?
C112 C107 C108 C109 -0.9(3) . . . . ?
C112 C107 C108 N104 177.67(17) . . . . ?
C112 C107 N103 N102 -23.6(3) . . . . ?
C113 C114 C115 C116 -178.21(16) . . . . ?
C113 C114 N105 C118 178.38(15) . . . . ?
C114 C113 N104 C108 179.50(17) . . . . ?
C114 C115 C116 C117 -0.1(3) . . . . ?
C115 C114 N105 C118 -2.9(2) . . . . ?
C115 C116 C117 C118 -2.9(3) . . . . ?
C116 C117 C118 C119 -173.53(16) . . . . ?
C116 C117 C118 N105 3.2(3) . . . . ?
C117 C118 C119 N106 161.74(16) . . . . ?
C117 C118 C119 O102 -16.3(3) . . . . ?
C117 C118 N105 C114 -0.3(2) . . . . ?
C118 C119 N106 C120 -171.61(16) . . . . ?
C119 C118 N105 C114 176.50(15) . . . . ?
C120 C121 C122 C123 0.5(3) . . . . ?
C120 C121 N107 N108 -174.23(15) . . . . ?
C121 C120 C125 C124 -0.3(3) . . . . ?
C121 C120 N106 C119 163.37(17) . . . . ?
C121 C122 C123 C124 -0.3(3) . . . . ?
C121 N107 N108 C126 -178.90(14) . . . . ?
C122 C121 N107 N108 7.4(2) . . . . ?
C122 C123 C124 C125 -0.2(3) . . . . ?
C123 C124 C125 C120 0.5(3) . . . . ?
C125 C120 C121 C122 -0.2(3) . . . . ?
C125 C120 C121 N107 -178.63(15) . . . . ?
C125 C120 N106 C119 -16.2(3) . . . . ?
C126 C127 C128 C129 -0.1(3) . . . . ?
C127 C126 C131 C130 0.0(3) . . . . ?
C127 C126 N108 N107 174.70(15) . . . . ?
C127 C128 C129 C130 0.4(3) . . . . ?
C128 C129 C130 C131 -0.5(3) . . . . ?
C129 C130 C131 C126 0.3(3) . . . . ?
C131 C126 C127 C128 -0.1(3) . . . . ?
C131 C126 C127 N109 177.29(17) . . . . ?
C131 C126 N108 N107 -5.6(2) . . . . ?
N101 C101 C102 C103 -178.6(2) . . . . ?
N101 C101 C102 N102 0.5(3) . . . . ?
N101 C101 C106 C105 178.7(2) . . . . ?
N102 C102 C103 C104 -179.52(19) . . . . ?
N103 C107 C108 C109 176.26(16) . . . . ?
N103 C107 C108 N104 -5.1(2) . . . . ?
N103 C107 C112 C111 -176.04(17) . . . . ?
N104 C108 C109 C110 -178.62(18) . . . . ?
N104 C113 C114 C115 167.97(16) . . . . ?
N104 C113 C114 N105 -13.3(2) . . . . ?
N105 C114 C115 C116 3.1(3) . . . . ?
N105 C118 C119 N106 -15.2(2) . . . . ?
N105 C118 C119 O102 166.75(17) . . . . ?
N106 C120 C121 C122 -179.75(16) . . . . ?
N106 C120 C121 N107 1.8(2) . . . . ?
N106 C120 C125 C124 179.23(17) . . . . ?
N107 C121 C122 C123 178.81(16) . . . . ?
N108 C126 C127 C128 179.58(15) . . . . ?
N108 C126 C127 N109 -3.0(2) . . . . ?
N108 C126 C131 C130 -179.63(17) . . . . ?
N109 C127 C128 C129 -177.47(18) . . . . ?
O101 C113 C114 C115 -11.5(3) . . . . ?
O101 C113 C114 N105 167.19(17) . . . . ?
O101 C113 N104 C108 -1.0(3) . . . . ?
O102 C119 N106 C120 6.3(3) . . . . ?

loop_
_exptl_oxdiff_crystal_face_indexfrac_h
_exptl_oxdiff_crystal_face_indexfrac_k
_exptl_oxdiff_crystal_face_indexfrac_l
_exptl_oxdiff_crystal_face_x
_exptl_oxdiff_crystal_face_y
_exptl_oxdiff_crystal_face_z
-0.8321 7.3235 -7.1472 0.9339 -0.3298 0.1384
0.8321 -7.3235 7.1472 -0.9339 0.3298 -0.1384
-7.2610 -6.4041 1.8778 -0.0943 0.0294 0.9951
7.2802 5.9575 -1.4592 0.0402 -0.0103 -0.9991
6.3871 1.2453 2.3577 -0.4315 0.1556 -0.8886
1.0723 -24.8533 -0.3823 0.0250 0.9958 0.0878
-0.6882 25.0030 0.3221 -0.0251 -0.9899 -0.1392
-6.3891 -12.9481 0.9130 0.0111 0.3074 0.9515
0.7528 -18.3367 -5.4448 0.6811 0.7190 0.1381
-0.2445 18.5081 5.3034 -0.6733 -0.7104 -0.2051
-7.1959 3.8944 3.7815 -0.3388 -0.3626 0.8682
-7.4855 -0.1021 1.3808 -0.0255 -0.2233 0.9744
2.6242 -23.4106 -1.4283 0.1278 0.9849 -0.1170
4.3743 -20.3555 -1.6291 0.1184 0.9199 -0.3739
-0.1297 19.0467 -5.0176 0.6477 -0.7567 -0.0888
